data_2005864
loop_
_publ_author_name
'Gunderman, B. J.'
'Dubey, S. N.'
'Squattrito, P. J.'

_publ_contact_author
;
 Philip J. Squattrito
 Department of Chemistry
 Central Michigan University
 Mount Pleasant
 Michigan 48859
 USA
;
_publ_section_title
;
 Hexaaquacobalt(II) Bis(2-aminotoluene-4-sulfonate)
;
_journal_issue 1
_journal_name_full 'Acta Crystallographica Section C'
_journal_page_first 17
_journal_page_last 19
_journal_paper_doi 10.1107/S0108270196011419
_journal_volume 53
_journal_year 1997
_chemical_formula_moiety '[Co (H2 O)6](C7 H8 N O3 S)2'
_chemical_formula_structural '[Co (H2O)6]^2+^ (C7 H8 N O3 S^-^)2'
_chemical_formula_sum 'C14 H28 Co N2 O12 S2'
_chemical_formula_weight 539.43
_space_group_IT_number 14
_symmetry_cell_setting monoclinic
_symmetry_space_group_name_Hall '-P 2yn'
_symmetry_space_group_name_H-M 'P 1 21/n 1'
_audit_creation_method 'from TEXRAY.INF file'
_cell_angle_alpha 90
_cell_angle_beta 90.04(4)
_cell_angle_gamma 90
_cell_formula_units_Z 2
_cell_length_a 7.046(4)
_cell_length_b 6.287(4)
_cell_length_c 24.486(5)
_cell_measurement_reflns_used 24
_cell_measurement_temperature 296
_cell_measurement_theta_max 17.7
_cell_measurement_theta_min 11.6
_cell_volume 1084.7(10)
_computing_cell_refinement 'MSC/AFC Diffractometer Control Software'
_computing_data_collection
;
MSC/AFC Diffractometer Control Software (Molecular Structure Corporation,
1988)
;
_computing_data_reduction 'TEXSAN (Molecular Structure Corporation, 1991)'
_computing_publication_material TEXSAN
_computing_structure_refinement TEXSAN
_computing_structure_solution 'MITHRIL (Gilmore, 1983)'
_diffrn_ambient_temperature 296
_diffrn_measurement_device 'Rigaku AFC6S'
_diffrn_measurement_method '\w scans'
_diffrn_radiation_monochromator graphite
_diffrn_radiation_source 'X-ray tube'
_diffrn_radiation_type MoK\a
_diffrn_radiation_wavelength 0.7107
_diffrn_reflns_av_R_equivalents 0.035
_diffrn_reflns_av_sigmaI/netI 0.071
_diffrn_reflns_limit_h_max 8
_diffrn_reflns_limit_h_min 0
_diffrn_reflns_limit_k_max 7
_diffrn_reflns_limit_k_min 0
_diffrn_reflns_limit_l_max 28
_diffrn_reflns_limit_l_min -28
_diffrn_reflns_number 2280
_diffrn_reflns_theta_max 25
_diffrn_reflns_theta_min 1.66
_diffrn_standards_decay_% -0.30
_diffrn_standards_interval_count 150
_diffrn_standards_number 3
_exptl_absorpt_coefficient_mu 1.034
_exptl_absorpt_correction_T_max 0.813
_exptl_absorpt_correction_T_min 0.704
_exptl_absorpt_correction_type 'empirical via \y scans of three reflections (North, Phillips & Mathews, 1968)'
_exptl_absorpt_process_details \y-scan
_exptl_crystal_colour 'dark red'
_exptl_crystal_density_diffrn 1.651
_exptl_crystal_density_meas ?
_exptl_crystal_description slab
_exptl_crystal_F_000 562.00
_exptl_crystal_size_max 0.30
_exptl_crystal_size_mid 0.25
_exptl_crystal_size_min 0.20
_refine_diff_density_max 0.34
_refine_diff_density_min -0.34
_refine_ls_abs_structure_details 'not applicable'
_refine_ls_extinction_method none
_refine_ls_goodness_of_fit_obs 1.76
_refine_ls_hydrogen_treatment refxyz
_refine_ls_matrix_type full
_refine_ls_number_constraints 0
_refine_ls_number_parameters 184
_refine_ls_number_reflns 1349
_refine_ls_number_restraints 0
_refine_ls_R_factor_all 0.065
_refine_ls_R_factor_obs 0.032
_refine_ls_shift/esd_max 0.0011
_refine_ls_structure_factor_coef F
_refine_ls_weighting_details 'w = 4Fo^2^/\s^2^(Fo^2^)'
_refine_ls_weighting_scheme calc
_refine_ls_wR_factor_all 0.049
_refine_ls_wR_factor_obs 0.030
_reflns_number_observed 1349
_reflns_number_total 2098
_reflns_observed_criterion 'I > 3\s(I)'
_cod_data_source_file fr1012.cif
_cod_data_source_block I
_cod_depositor_comments
;
The following automatic conversions were performed:

'_exptl_crystal_density_meas' value 'not measured' was changed to '?'
- the value is perceived as not measured.

Automatic conversion script
Id: cif_fix_values 3008 2015-01-20 13:52:24Z robertas 

The following automatic conversions were performed:

'_refine_ls_weighting_scheme' value 'w = 4Fo^2^/\s^2^(Fo^2^)' was
changed to 'calc'. New tag '_refine_ls_weighting_details' was
created. The value of the new tag was set to 'w =
4Fo^2^/\s^2^(Fo^2^)'.

Automatic conversion script
Id: cif_fix_values 3143 2015-03-26 13:38:13Z robertas 
;
_cod_original_cell_volume 1084.7(8)
_cod_original_sg_symbol_H-M 'P 21/n'
_cod_original_formula_sum 'C14 H28 N2 O12 S2 Co '
_cod_database_code 2005864

loop_
_symmetry_equiv_pos_as_xyz
'   +x,   +y,   +z'
1/2-x,1/2+y,1/2-z
'   -x,   -y,   -z'
1/2+x,1/2-y,1/2+z

loop_
_atom_site_aniso_label
_atom_site_aniso_U_11
_atom_site_aniso_U_22
_atom_site_aniso_U_33
_atom_site_aniso_U_12
_atom_site_aniso_U_13
_atom_site_aniso_U_23
Co 0.0258(4) 0.0163(4) 0.0285(4) -0.0005(4) -0.0006(3) 0.0003(4)
S 0.0283(5) 0.0181(5) 0.0286(5) 0.0011(4) 0.0012(4) 0.0013(5)
O(1) 0.0380(10) 0.030(2) 0.0300(10) -0.0010(10) -0.0080(10) 0.0030(10)
O(2) 0.0360(10) 0.028(2) 0.0400(10) 0.0040(10) 0.0110(10) 0.0020(10)
O(3) 0.039(2) 0.0180(10) 0.041(2) 0.0020(10) 0.0020(10) 0.0020(10)
O(4) 0.039(2) 0.023(2) 0.050(2) 0.0000(10) 0.0150(10) 0.003(2)
O(5) 0.045(2) 0.025(2) 0.067(2) 0.002(2) -0.026(2) 0.000(2)
O(6) 0.032(2) 0.025(2) 0.048(2) -0.0020(10) 0.0020(10) -0.0110(10)
N 0.058(2) 0.051(3) 0.033(2) -0.017(2) -0.002(2) -0.008(2)
C(1) 0.025(2) 0.036(2) 0.029(2) -0.002(2) 0.004(2) 0.003(2)
C(2) 0.024(2) 0.036(2) 0.028(2) 0.000(2) 0.003(2) -0.008(2)
C(3) 0.030(2) 0.024(2) 0.035(2) -0.005(2) 0.003(2) -0.001(2)
C(4) 0.027(2) 0.024(2) 0.023(2) 0.001(2) 0.0000(10) 0.002(2)
C(5) 0.039(2) 0.026(2) 0.031(2) -0.007(2) -0.003(2) -0.001(2)
C(6) 0.036(2) 0.029(2) 0.037(2) -0.004(2) 0.003(2) 0.004(2)
C(7) 0.047(3) 0.048(3) 0.034(3) 0.003(3) 0.005(2) 0.009(2)

loop_
_atom_site_label
_atom_site_fract_x
_atom_site_fract_y
_atom_site_fract_z
_atom_site_U_iso_or_equiv
_atom_site_thermal_displace_type
Co 1 0 0.5000 0.0235(2) Uij
S 1.0168(1) 0.1042(2) 0.09493(4) 0.0250(3) Uij
O(1) 0.8543(3) 0.0143(4) 0.06654(9) 0.0327(7) Uij
O(2) 1.1966(3) 0.0162(4) 0.07542(9) 0.0344(7) Uij
O(3) 1.0168(3) 0.3370(4) 0.09380(10) 0.0329(8) Uij
O(4) 1.1793(4) 0.1024(4) 0.4362(1) 0.0375(9) Uij
O(5) 0.7552(4) 0.0981(5) 0.4593(1) 0.0457(10) Uij
O(6) 0.9812(4) -0.2953(4) 0.4653(1) 0.0351(8) Uij
N 1.0895(5) 0.2326(7) 0.3017(1) 0.047(1) Uij
C(1) 0.9750(5) -0.1129(7) 0.2718(2) 0.030(1) Uij
C(2) 1.0424(5) 0.0921(7) 0.2602(2) 0.030(1) Uij
C(3) 1.0534(5) 0.1594(6) 0.2057(2) 0.029(1) Uij
C(4) 0.9965(5) 0.0244(6) 0.1643(1) 0.0246(10) Uij
C(5) 0.9313(5) -0.1788(6) 0.1752(2) 0.032(1) Uij
C(6) 0.9209(5) -0.2426(7) 0.2293(2) 0.034(1) Uij
C(7) 0.9568(7) -0.1862(8) 0.3304(2) 0.043(1) Uij
H(1) 1.098(5) 0.293(6) 0.195(1) 0.0348 Uij
H(2) 0.882(5) -0.265(6) 0.150(1) 0.0377 Uij
H(3) 0.879(5) -0.382(6) 0.239(1) 0.0410 Uij
H(4) 0.859(5) -0.094(6) 0.350(1) 0.0468 Uij
H(5) 0.921(5) -0.333(6) 0.332(2) 0.0468 Uij
H(6) 1.081(5) -0.177(6) 0.351(1) 0.0468 Uij
H(7) 1.167(5) 0.355(7) 0.294(2) 0.0543 Uij
H(8) 1.108(6) 0.180(7) 0.333(2) 0.0543 Uij
H(9) 1.272(5) 0.023(7) 0.429(1) 0.0428 Uij
H(10) 1.226(6) 0.218(6) 0.437(2) 0.0428 Uij
H(11) 0.719(7) 0.200(7) 0.452(2) 0.0508 Uij
H(12) 0.672(5) 0.013(7) 0.445(2) 0.0508 Uij
H(13) 0.877(5) -0.355(6) 0.453(1) 0.0417 Uij
H(14) 1.085(5) -0.343(6) 0.455(1) 0.0417 Uij

loop_
_atom_type_symbol
_atom_type_scat_dispersion_real
_atom_type_scat_dispersion_imag
_atom_type_scat_source
Co 0.299 0.973 'International Tables'
S 0.110 0.124 'International Tables'
O 0.008 0.006 'International Tables'
N 0.004 0.003 'International Tables'
C 0.002 0.002 'International Tables'
H 0.000 0.000 'International Tables'

loop_
_geom_angle_atom_site_label_1
_geom_angle_atom_site_label_2
_geom_angle_atom_site_label_3
_geom_angle_site_symmetry_3
_geom_angle
_geom_angle_publ_flag
O(4) Co O(5) ? 92.90(10) yes
O(4) Co O(5) 2_756 87.10(10) no
O(4) Co O(6) ? 90.50(10) yes
O(4) Co O(6) 2_756 89.50(10) no
O(5) Co O(6) ? 90.90(10) yes
O(5) Co O(6) 2_756 89.10(10) no
O(1) S O(2) ? 112.3(2) yes
O(1) S O(3) ? 112.3(2) yes
O(1) S C(4) ? 106.5(2) yes
O(2) S O(3) ? 111.8(2) yes
O(2) S C(4) ? 106.0(2) yes
O(3) S C(4) ? 107.5(2) yes
Co O(4) H(9) ? 116(2) no
Co O(4) H(10) ? 121(2) no
H(9) O(4) H(10) ? 102(3) no
Co O(5) H(11) ? 132(3) no
Co O(5) H(12) ? 124(2) no
H(11) O(5) H(12) ? 103(4) no
Co O(6) H(13) ? 125(2) no
Co O(6) H(14) ? 113(2) no
H(13) O(6) H(14) ? 117(3) no
C(2) N H(7) ? 119(2) no
C(2) N H(8) ? 116(3) no
H(7) N H(8) ? 113(3) no
C(2) C(1) C(6) ? 119.0(4) no
C(2) C(1) C(7) ? 120.1(4) no
C(6) C(1) C(7) ? 120.9(4) no
N C(2) C(1) ? 121.1(4) yes
N C(2) C(3) ? 119.5(4) yes
C(1) C(2) C(3) ? 119.3(4) no
C(2) C(3) C(4) ? 119.8(4) no
C(2) C(3) H(1) ? 123(2) no
C(4) C(3) H(1) ? 116(2) no
S C(4) C(3) ? 120.3(3) yes
S C(4) C(5) ? 118.2(3) yes
C(3) C(4) C(5) ? 121.4(3) no
C(4) C(5) C(6) ? 118.0(4) no
C(4) C(5) H(2) ? 123(2) no
C(6) C(5) H(2) ? 117(2) no
C(1) C(6) C(5) ? 122.5(4) no
C(1) C(6) H(3) ? 115(2) no
C(5) C(6) H(3) ? 121(2) no
C(1) C(7) H(4) ? 108(2) no
C(1) C(7) H(5) ? 111(2) no
C(1) C(7) H(6) ? 112(2) no
H(4) C(7) H(5) ? 110(3) no
H(4) C(7) H(6) ? 109(2) no
H(5) C(7) H(6) ? 105(3) no

loop_
_geom_bond_atom_site_label_1
_geom_bond_atom_site_label_2
_geom_bond_site_symmetry_2
_geom_bond_distance
_geom_bond_publ_flag
Co O(4) ? 2.111(3) yes
Co O(4) 2_756 2.111(3) no
Co O(5) ? 2.085(3) yes
Co O(5) 2_756 2.085(3) no
Co O(6) ? 2.046(3) yes
Co O(6) 2_756 2.046(3) no
S O(1) ? 1.454(2) yes
S O(2) ? 1.463(2) yes
S O(3) ? 1.464(2) yes
S C(4) ? 1.776(3) yes
O(4) H(9) ? 0.84(4) no
O(4) H(10) ? 0.80(4) no
O(5) H(11) ? 0.71(4) no
O(5) H(12) ? 0.86(4) no
O(6) H(13) ? 0.88(4) no
O(6) H(14) ? 0.83(4) no
N C(2) ? 1.387(5) yes
N H(7) ? 0.96(4) no
N H(8) ? 0.85(4) no
C(1) C(2) ? 1.403(5) no
C(1) C(6) ? 1.375(5) no
C(1) C(7) ? 1.512(5) no
C(2) C(3) ? 1.401(5) no
C(3) C(4) ? 1.382(5) no
C(3) H(1) ? 0.93(3) no
C(4) C(5) ? 1.384(5) no
C(5) C(6) ? 1.387(5) no
C(5) H(2) ? 0.89(3) no
C(6) H(3) ? 0.96(4) no
C(7) H(4) ? 1.02(4) no
C(7) H(5) ? 0.96(4) no
C(7) H(6) ? 1.01(4) no

loop_
_geom_torsion_atom_site_label_1
_geom_torsion_atom_site_label_2
_geom_torsion_atom_site_label_3
_geom_torsion_atom_site_label_4
_geom_torsion
_geom_torsion_publ_flag
S C(4) C(3) C(2) -177.9(3) no
N C(2) C(3) C(4) -176.3(3) no
S C(4) C(5) C(6) 178.2(3) no
C(1) C(2) C(3) C(4) 0.5(5) no
O(1) S C(4) C(3) -144.6(3) no
C(1) C(6) C(5) C(4) -0.9(6) no
O(1) S C(4) C(5) 38.5(3) no
C(2) C(1) C(6) C(5) 0.3(6) no
O(2) S C(4) C(3) 95.7(3) no
C(2) C(3) C(4) C(5) -1.1(6) no
O(2) S C(4) C(5) -81.3(3) no
C(3) C(2) C(1) C(6) -0.1(5) no
O(3) S C(4) C(3) -24.0(3) no
C(3) C(2) C(1) C(7) -178.3(4) no
O(3) S C(4) C(5) 159.0(3) no
C(3) C(4) C(5) C(6) 1.3(6) no
N C(2) C(1) C(6) 176.7(4) no
C(5) C(6) C(1) C(7) 178.4(4) no
N C(2) C(1) C(7) -1.5(6) no
